data_7120741
loop_
_publ_author_name
'L\"offler, Susanne'
'Wuttke, Axel'
'Zhang, Bo'
'Holstein, Julian J.'
'Mata, Ricardo A.'
'Clever, Guido H.'

_publ_section_title
;
 Influence of Size, Shape, Heteroatom Content and Dispersive Contributions
 on Guest Binding in a Coordination Cage
;
_journal_name_full 'Chem. Commun.'
_journal_paper_doi 10.1039/C7CC04855F
_journal_year 2017
_chemical_formula_moiety '4(C66 H54 N6 O2), C6 H12 N2, 4Pd, 3(BF4), 2Cl, I, [+ solvent]'
_chemical_formula_sum 'C270 H228 B3 Cl2 F12 I N26 O8 Pd4'
_chemical_formula_weight 4848.60
_chemical_properties_physical ', Air-sensitive'
_space_group_crystal_system tetragonal
_space_group_IT_number 130
_space_group_name_Hall '-P 4a 2ac'
_space_group_name_H-M_alt 'P 4/n c c'
_symmetry_space_group_name_Hall '-P 4a 2ac'
_symmetry_space_group_name_H-M 'P 4/n c c :2'
_atom_sites_solution_hydrogens geom
_audit_creation_method SHELXL-2014/7
_audit_update_record
;
2017-06-19 deposited with the CCDC.
2017-10-05 downloaded from the CCDC.
;
_cell_angle_alpha 90
_cell_angle_beta 90
_cell_angle_gamma 90
_cell_formula_units_Z 4
_cell_length_a 22.064(3)
_cell_length_b 22.064(3)
_cell_length_c 62.075(12)
_cell_measurement_reflns_used 249159
_cell_measurement_temperature 80(2)
_cell_measurement_theta_max 17.631
_cell_measurement_theta_min 0.520
_cell_volume 30219(8)
_computing_cell_refinement 'XDS (Kabsch, 2010)'
_computing_data_collection 'costum designed P11 GUI'
_computing_data_reduction 'XDS (Kabsch, 2010)'
_computing_molecular_graphics 'shelXle (Huebschle, 2014)'
_computing_publication_material 'enCIFer 1.3, CCDC, 2008'
_computing_structure_refinement 'SHELXL-2014/7 (Sheldrick, 2014)'
_computing_structure_solution 'SHELXT(Sheldrick, 2015)'
_diffrn_ambient_temperature 80(2)
_diffrn_measured_fraction_theta_full 0.987
_diffrn_measured_fraction_theta_max 0.987
_diffrn_measurement_device_type 'Pilatus 6M fast, High Precision 1-Axis Goniostat with sample changing robot'
_diffrn_measurement_method '360\deg \p scan'
_diffrn_radiation_type synchrotron
_diffrn_radiation_wavelength 0.5636
_diffrn_reflns_av_R_equivalents 0.0622
_diffrn_reflns_av_unetI/netI 0.0165
_diffrn_reflns_Laue_measured_fraction_full 0.987
_diffrn_reflns_Laue_measured_fraction_max 0.987
_diffrn_reflns_limit_h_max 23
_diffrn_reflns_limit_h_min -23
_diffrn_reflns_limit_k_max 23
_diffrn_reflns_limit_k_min -23
_diffrn_reflns_limit_l_max 66
_diffrn_reflns_limit_l_min -66
_diffrn_reflns_number 249159
_diffrn_reflns_point_group_measured_fraction_full 0.987
_diffrn_reflns_point_group_measured_fraction_max 0.987
_diffrn_reflns_theta_full 17.631
_diffrn_reflns_theta_max 17.631
_diffrn_reflns_theta_min 0.520
_diffrn_source 'P11@PETRA III, DESY, Hamburg, Germany'
_exptl_absorpt_coefficient_mu 0.224
_exptl_absorpt_correction_type none
_exptl_crystal_colour colorless
_exptl_crystal_density_diffrn 1.066
_exptl_crystal_description plate
_exptl_crystal_F_000 9952
_exptl_crystal_recrystallization_method
'Crystallized from slow diffusion of Ethanol into a saturated solution of cage in Acetonitrile.'
_exptl_crystal_size_max 0.200
_exptl_crystal_size_mid 0.200
_exptl_crystal_size_min 0.020
_refine_diff_density_max 1.664
_refine_diff_density_min -0.790
_refine_diff_density_rms 0.084
_refine_ls_extinction_method none
_refine_ls_goodness_of_fit_ref 1.632
_refine_ls_hydrogen_treatment constr
_refine_ls_matrix_type full
_refine_ls_number_parameters 790
_refine_ls_number_reflns 9732
_refine_ls_number_restraints 1644
_refine_ls_restrained_S_all 1.673
_refine_ls_R_factor_all 0.1132
_refine_ls_R_factor_gt 0.0950
_refine_ls_shift/su_max 0.001
_refine_ls_shift/su_mean 0.000
_refine_ls_structure_factor_coef Fsqd
_refine_ls_weighting_details 'w=1/[\s^2^(Fo^2^)+(0.2000P)^2^] where P=(Fo^2^+2Fc^2^)/3'
_refine_ls_weighting_scheme calc
_refine_ls_wR_factor_gt 0.3564
_refine_ls_wR_factor_ref 0.3840
_reflns_Friedel_coverage 0.000
_reflns_number_gt 6813
_reflns_number_total 9732
_reflns_threshold_expression 'I > 2\s(I)'
_cod_data_source_file c7cc04855f2.cif
_cod_data_source_block sl324a_sq
_cod_original_cell_volume 30219(10)
_cod_database_code 7120741
_shelx_shelxl_version_number 2014/7
_shelx_space_group_comment
;
The symmetry employed for this shelxl refinement is uniquely defined
by the following loop, which should always be used as a source of
symmetry information in preference to the above space-group names.
They are only intended as comments.
;
_shelx_estimated_absorpt_t_min 0.957
_shelx_estimated_absorpt_t_max 0.996
_computing_refinement_gui 'shelXle (Huebschle, 2014)'
_computing_ligand_restraints 'Grade Web Server, http://grade.globalphasing.org'
_computing_molecular_model 'DSR (Kratzert, 2015)'

loop_
_space_group_symop_operation_xyz
'x, y, z'
'-x+1/2, -y+1/2, z'
'-y+1/2, x, z'
'y, -x+1/2, z'
'-x, y+1/2, -z+1/2'
'x+1/2, -y, -z+1/2'
'y+1/2, x+1/2, -z+1/2'
'-y, -x, -z+1/2'
'-x, -y, -z'
'x-1/2, y-1/2, -z'
'y-1/2, -x, -z'
'-y, x-1/2, -z'
'x, -y-1/2, z-1/2'
'-x-1/2, y, z-1/2'
'-y-1/2, -x-1/2, z-1/2'
'y, x, z-1/2'

loop_
_atom_site_label
_atom_site_type_symbol
_atom_site_fract_x
_atom_site_fract_y
_atom_site_fract_z
_atom_site_U_iso_or_equiv
_atom_site_adp_type
_atom_site_occupancy
_atom_site_site_symmetry_order
_atom_site_calc_flag
_atom_site_refinement_flags_posn
_atom_site_refinement_flags_adp
_atom_site_refinement_flags_occupancy
_atom_site_disorder_assembly
_atom_site_disorder_group
I1 I 0.7500 0.7500 0.38552(2) 0.1004(5) Uani 1 4 d S T P . .
Pd1 Pd 0.7500 0.7500 0.44334(2) 0.0863(5) Uani 1 4 d S T P . .
Pd2 Pd 0.7500 0.7500 0.72410(2) 0.0774(5) Uani 1 4 d S T P . .
Pd3 Pd 0.7500 0.7500 0.54796(2) 0.0693(4) Uani 1 4 d S T P . .
Pd4 Pd 0.7500 0.7500 0.82721(2) 0.0884(5) Uani 1 4 d S T P . .
O1_1 O 0.5871(2) 0.6925(2) 0.68628(7) 0.1029(15) Uani 1 1 d D U . . .
N1_1 N 0.6653(3) 0.7144(3) 0.82602(7) 0.1003(16) Uani 1 1 d D U . . .
C1_1 C 0.6358(3) 0.7140(4) 0.80718(9) 0.1027(19) Uani 1 1 d D U . . .
H1_1 H 0.6550 0.7325 0.7952 0.123 Uiso 1 1 calc R U . . .
N2_1 N 0.4000(2) 0.6947(3) 0.68709(7) 0.0906(14) Uani 1 1 d D U . . .
C2_1 C 0.5795(3) 0.6887(3) 0.80399(9) 0.1057(19) Uani 1 1 d D U . . .
N3_1 N 0.6634(2) 0.7179(2) 0.54876(7) 0.0772(13) Uani 1 1 d D U . . .
C3_1 C 0.5519(4) 0.6633(4) 0.82215(10) 0.117(2) Uani 1 1 d D U . . .
H3_1 H 0.5128 0.6457 0.8210 0.140 Uiso 1 1 calc R U . . .
C4_1 C 0.5809(4) 0.6637(4) 0.84149(11) 0.121(2) Uani 1 1 d D U . . .
H4_1 H 0.5621 0.6463 0.8538 0.146 Uiso 1 1 calc R U . . .
C5_1 C 0.6378(3) 0.6896(4) 0.84321(10) 0.114(2) Uani 1 1 d D U . . .
H5_1 H 0.6578 0.6898 0.8568 0.137 Uiso 1 1 calc R U . . .
C6_1 C 0.5495(3) 0.6896(4) 0.78349(9) 0.110(2) Uani 1 1 d D U . . .
C7_1 C 0.5272(3) 0.6924(4) 0.76607(9) 0.109(2) Uani 1 1 d D U . . .
C8_1 C 0.4963(3) 0.6949(3) 0.74570(8) 0.1032(18) Uani 1 1 d D U . . .
C9_1 C 0.4322(3) 0.6946(3) 0.74516(9) 0.1032(19) Uani 1 1 d D U . . .
H9_1 H 0.4102 0.6939 0.7583 0.124 Uiso 1 1 calc R U . . .
C10_1 C 0.4017(3) 0.6951(3) 0.72617(8) 0.0976(18) Uani 1 1 d D U . . .
H10_1 H 0.3587 0.6954 0.7263 0.117 Uiso 1 1 calc R U . . .
C11_1 C 0.4323(3) 0.6953(3) 0.70642(8) 0.0911(16) Uani 1 1 d D U . . .
C12_1 C 0.4960(3) 0.6953(3) 0.70661(8) 0.0939(17) Uani 1 1 d D U . . .
C13_1 C 0.5269(3) 0.6955(3) 0.72626(8) 0.1002(19) Uani 1 1 d D U . . .
H13_1 H 0.5700 0.6961 0.7263 0.120 Uiso 1 1 calc R U . . .
C14_1 C 0.5314(3) 0.6926(3) 0.68652(9) 0.0921(17) Uani 1 1 d D U . . .
C15_1 C 0.4944(3) 0.6895(3) 0.66681(8) 0.0894(16) Uani 1 1 d D U . . .
C16_1 C 0.4312(3) 0.6901(3) 0.66760(8) 0.0897(16) Uani 1 1 d D U . . .
C17_1 C 0.5243(3) 0.6864(3) 0.64720(8) 0.0929(18) Uani 1 1 d D U . . .
H17_1 H 0.5673 0.6846 0.6470 0.111 Uiso 1 1 calc R U . . .
C18_1 C 0.4922(3) 0.6861(3) 0.62772(8) 0.0949(17) Uani 1 1 d D U . . .
C19_1 C 0.4301(3) 0.6865(3) 0.62876(9) 0.0970(18) Uani 1 1 d D U . . .
H19_1 H 0.4074 0.6858 0.6157 0.116 Uiso 1 1 calc R U . . .
C20_1 C 0.3997(3) 0.6878(3) 0.64806(8) 0.0958(18) Uani 1 1 d D U . . .
H20_1 H 0.3566 0.6871 0.6481 0.115 Uiso 1 1 calc R U . . .
C21_1 C 0.5243(3) 0.6870(3) 0.60751(9) 0.0926(18) Uani 1 1 d D U . . .
C22_1 C 0.5480(3) 0.6877(3) 0.59041(8) 0.0892(17) Uani 1 1 d D U . . .
C23_1 C 0.5766(3) 0.6911(3) 0.56968(8) 0.0853(16) Uani 1 1 d D U . . .
C24_1 C 0.6356(3) 0.7128(3) 0.56766(8) 0.0787(15) Uani 1 1 d D U . . .
H24_1 H 0.6568 0.7245 0.5803 0.094 Uiso 1 1 calc R U . . .
C25_1 C 0.6341(3) 0.7015(3) 0.53081(9) 0.0867(17) Uani 1 1 d D U . . .
H25_1 H 0.6540 0.7054 0.5173 0.104 Uiso 1 1 calc R U . . .
C26_1 C 0.5757(3) 0.6792(3) 0.53140(9) 0.0971(18) Uani 1 1 d D U . . .
H26_1 H 0.5559 0.6670 0.5185 0.117 Uiso 1 1 calc R U . . .
C27_1 C 0.5466(3) 0.6749(3) 0.55088(9) 0.0962(19) Uani 1 1 d D U . . .
H27_1 H 0.5059 0.6608 0.5515 0.115 Uiso 1 1 calc R U . . .
C28_1 C 0.3337(3) 0.6961(3) 0.68746(11) 0.0992(19) Uani 1 1 d D U . . .
H28A_1 H 0.3191 0.7188 0.6747 0.119 Uiso 1 1 calc R U . . .
H28B_1 H 0.3202 0.7182 0.7005 0.119 Uiso 1 1 calc R U . . .
C29_1 C 0.3052(3) 0.6338(4) 0.68742(12) 0.114(2) Uani 1 1 d D U . . .
H29A_1 H 0.3206 0.6110 0.6748 0.137 Uiso 1 1 calc R U . . .
H29B_1 H 0.3183 0.6120 0.7006 0.137 Uiso 1 1 calc R U . . .
C30_1 C 0.2368(4) 0.6338(5) 0.68663(19) 0.152(3) Uani 1 1 d D U . . .
H30A_1 H 0.2231 0.6517 0.6728 0.183 Uiso 1 1 calc R U . . .
H30B_1 H 0.2208 0.6593 0.6985 0.183 Uiso 1 1 calc R U . . .
C31_1 C 0.2118(6) 0.5703(6) 0.6887(2) 0.202(4) Uani 1 1 d D U . . .
H31A_1 H 0.2330 0.5460 0.6777 0.242 Uiso 1 1 calc R U . . .
H31B_1 H 0.2262 0.5552 0.7028 0.242 Uiso 1 1 calc R U . . .
C32_1 C 0.1474(6) 0.5526(7) 0.6874(3) 0.237(5) Uani 1 1 d D U . . .
H32A_1 H 0.1292 0.5697 0.6741 0.284 Uiso 1 1 calc R U . . .
H32B_1 H 0.1250 0.5688 0.6999 0.284 Uiso 1 1 calc R U . . .
C33_1 C 0.1429(8) 0.4814(8) 0.6869(3) 0.280(7) Uani 1 1 d D U . . .
H33A_1 H 0.1002 0.4693 0.6860 0.421 Uiso 1 1 calc R U . . .
H33B_1 H 0.1648 0.4657 0.6744 0.421 Uiso 1 1 calc R U . . .
H33C_1 H 0.1607 0.4648 0.7001 0.421 Uiso 1 1 calc R U . . .
O1_2 O 0.5977(2) 0.8313(2) 0.58605(7) 0.1022(15) Uani 1 1 d D U . . .
N1_2 N 0.6697(2) 0.7953(3) 0.72319(7) 0.0872(14) Uani 1 1 d D U . . .
C1_2 C 0.6419(3) 0.8031(3) 0.70440(9) 0.0861(17) Uani 1 1 d D U . . .
H1_2 H 0.6602 0.7873 0.6917 0.103 Uiso 1 1 calc R U . . .
N2_2 N 0.4115(3) 0.8383(3) 0.58507(8) 0.128(2) Uani 1 1 d D U . . .
C2_2 C 0.5867(3) 0.8338(3) 0.70259(8) 0.0989(18) Uani 1 1 d D U . . .
N3_2 N 0.6681(2) 0.7918(3) 0.44474(7) 0.0932(15) Uani 1 1 d D U . . .
C3_2 C 0.5603(3) 0.8560(4) 0.72107(10) 0.119(2) Uani 1 1 d D U . . .
H3_2 H 0.5228 0.8771 0.7204 0.143 Uiso 1 1 calc R U . . .
C4_2 C 0.5894(3) 0.8469(4) 0.74082(10) 0.119(2) Uani 1 1 d D U . . .
H4_2 H 0.5718 0.8617 0.7538 0.143 Uiso 1 1 calc R U . . .
C5_2 C 0.6440(3) 0.8162(4) 0.74128(10) 0.1040(19) Uani 1 1 d D U . . .
H5_2 H 0.6637 0.8099 0.7547 0.125 Uiso 1 1 calc R U . . .
C6_2 C 0.5596(3) 0.8406(4) 0.68174(9) 0.102(2) Uani 1 1 d D U . . .
C7_2 C 0.5357(3) 0.8441(3) 0.66461(9) 0.0988(19) Uani 1 1 d D U . . .
C8_2 C 0.5037(3) 0.8450(3) 0.64441(8) 0.0962(17) Uani 1 1 d D U . . .
C9_2 C 0.4409(3) 0.8466(3) 0.64382(10) 0.1031(19) Uani 1 1 d D U . . .
H9_2 H 0.4187 0.8498 0.6569 0.124 Uiso 1 1 calc R U . . .
C10_2 C 0.4098(3) 0.8435(4) 0.62414(9) 0.111(2) Uani 1 1 d D U . . .
H10_2 H 0.3667 0.8432 0.6240 0.133 Uiso 1 1 calc R U . . .
C11_2 C 0.4417(3) 0.8409(3) 0.60479(9) 0.1078(19) Uani 1 1 d D U . . .
C12_2 C 0.5051(3) 0.8398(3) 0.60548(9) 0.0957(17) Uani 1 1 d D U . . .
C13_2 C 0.5353(3) 0.8417(3) 0.62514(8) 0.0926(18) Uani 1 1 d D U . . .
H13_2 H 0.5783 0.8408 0.6254 0.111 Uiso 1 1 calc R U . . .
C14_2 C 0.5420(3) 0.8363(3) 0.58562(9) 0.0934(18) Uani 1 1 d D U . . .
C15_2 C 0.5070(3) 0.8351(3) 0.56547(9) 0.1026(18) Uani 1 1 d D U . . .
C16_2 C 0.4433(3) 0.8367(4) 0.56576(9) 0.119(2) Uani 1 1 d D U . . .
C17_2 C 0.5377(3) 0.8334(3) 0.54593(9) 0.105(2) Uani 1 1 d D U . . .
H17_2 H 0.5807 0.8318 0.5460 0.126 Uiso 1 1 calc R U . . .
C18_2 C 0.5073(3) 0.8338(3) 0.52637(8) 0.108(2) Uani 1 1 d D U . . .
C19_2 C 0.4444(3) 0.8358(4) 0.52691(11) 0.131(2) Uani 1 1 d D U . . .
H19_2 H 0.4224 0.8359 0.5137 0.157 Uiso 1 1 calc R U . . .
C20_2 C 0.4132(3) 0.8379(5) 0.54604(10) 0.136(3) Uani 1 1 d D U . . .
H20_2 H 0.3702 0.8401 0.5458 0.163 Uiso 1 1 calc R U . . .
C21_2 C 0.5383(3) 0.8324(4) 0.50594(9) 0.112(2) Uani 1 1 d D U . . .
C22_2 C 0.5595(3) 0.8291(4) 0.48834(9) 0.105(2) Uani 1 1 d D U . . .
C23_2 C 0.5858(3) 0.8249(3) 0.46718(9) 0.1025(18) Uani 1 1 d D U . . .
C24_2 C 0.6420(3) 0.7989(3) 0.46410(9) 0.0930(18) Uani 1 1 d D U . . .
H24_2 H 0.6635 0.7851 0.4764 0.112 Uiso 1 1 calc R U . . .
C25_2 C 0.6377(3) 0.8126(3) 0.42767(10) 0.106(2) Uani 1 1 d D U . . .
H25_2 H 0.6559 0.8086 0.4139 0.127 Uiso 1 1 calc R U . . .
C26_2 C 0.5806(3) 0.8398(4) 0.42891(10) 0.115(2) Uani 1 1 d D U . . .
H26_2 H 0.5605 0.8541 0.4164 0.138 Uiso 1 1 calc R U . . .
C27_2 C 0.5548(3) 0.8450(4) 0.44887(9) 0.111(2) Uani 1 1 d D U . . .
H27_2 H 0.5156 0.8624 0.4503 0.133 Uiso 1 1 calc R U . . .
C28_2 C 0.3446(4) 0.8424(6) 0.58457(16) 0.185(3) Uani 1 1 d D U . . .
H28A_2 H 0.3283 0.8266 0.5983 0.222 Uiso 1 1 calc R U . . .
H28B_2 H 0.3292 0.8161 0.5729 0.222 Uiso 1 1 calc R U . . .
C29_2 C 0.3214(7) 0.9048(7) 0.5812(2) 0.233(4) Uani 1 1 d D U . . .
H29A_2 H 0.3379 0.9190 0.5673 0.279 Uiso 1 1 calc R U . . .
H29B_2 H 0.2769 0.9014 0.5794 0.279 Uiso 1 1 calc R U . . .
C30_2 C 0.3320(8) 0.9536(7) 0.5970(3) 0.268(5) Uani 1 1 d D U . . .
H30A_2 H 0.3762 0.9613 0.5975 0.322 Uiso 1 1 calc R U . . .
H30B_2 H 0.3202 0.9381 0.6113 0.322 Uiso 1 1 calc R U . . .
C31_2 C 0.3004(10) 1.0150(8) 0.5938(3) 0.296(6) Uani 1 1 d D U . . .
H31A_2 H 0.2567 1.0080 0.5912 0.356 Uiso 1 1 calc R U . . .
H31B_2 H 0.3175 1.0352 0.5810 0.356 Uiso 1 1 calc R U . . .
C32_2 C 0.3078(11) 1.0572(10) 0.6136(3) 0.312(6) Uani 1 1 d D U . . .
H32A_2 H 0.2959 1.0987 0.6092 0.375 Uiso 1 1 calc R U . . .
H32B_2 H 0.3513 1.0584 0.6175 0.375 Uiso 1 1 calc R U . . .
C33_2 C 0.2711(13) 1.0400(14) 0.6340(3) 0.366(10) Uani 1 1 d D U . . .
H33A_2 H 0.2791 1.0696 0.6454 0.550 Uiso 1 1 calc R U . . .
H33B_2 H 0.2278 1.0399 0.6305 0.550 Uiso 1 1 calc R U . . .
H33C_2 H 0.2833 0.9995 0.6388 0.550 Uiso 1 1 calc R U . . .
Cl1_3 Cl 0.7500 0.7500 0.77325(6) 0.0887(12) Uani 1 4 d S T P . .
Cl2_3 Cl 0.7500 0.7500 0.49867(6) 0.0781(10) Uani 1 4 d S T P . .
N1_4 N 0.7476(12) 0.7494(15) 0.65687(16) 0.074(2) Uani 0.25 1 d D U P A -1
C1_4 C 0.8079(16) 0.768(4) 0.6491(4) 0.076(4) Uani 0.25 1 d D U P A -1
H1A_4 H 0.8391 0.7401 0.6546 0.091 Uiso 0.25 1 calc R U P A -1
H1B_4 H 0.8173 0.8094 0.6545 0.091 Uiso 0.25 1 calc R U P A -1
N2_4 N 0.7505(13) 0.7511(12) 0.61507(15) 0.073(3) Uani 0.25 1 d D U P A -1
C2_4 C 0.8096(15) 0.769(5) 0.6244(4) 0.074(4) Uani 0.25 1 d D U P A -1
H2A_4 H 0.8206 0.8098 0.6193 0.089 Uiso 0.25 1 calc R U P A -1
H2B_4 H 0.8412 0.7402 0.6194 0.089 Uiso 0.25 1 calc R U P A -1
C3_4 C 0.734(4) 0.6886(10) 0.6481(4) 0.075(4) Uani 0.25 1 d D U P A -1
H3A_4 H 0.6931 0.6754 0.6532 0.090 Uiso 0.25 1 calc R U P A -1
H3B_4 H 0.7640 0.6590 0.6534 0.090 Uiso 0.25 1 calc R U P A -1
C4_4 C 0.735(5) 0.6906(13) 0.6235(4) 0.074(4) Uani 0.25 1 d D U P A -1
H4A_4 H 0.7642 0.6606 0.6182 0.089 Uiso 0.25 1 calc R U P A -1
H4B_4 H 0.6941 0.6790 0.6180 0.089 Uiso 0.25 1 calc R U P A -1
C5_4 C 0.702(3) 0.792(3) 0.6483(4) 0.074(4) Uani 0.25 1 d D U P A -1
H5A_4 H 0.7087 0.8328 0.6542 0.089 Uiso 0.25 1 calc R U P A -1
H5B_4 H 0.6606 0.7785 0.6529 0.089 Uiso 0.25 1 calc R U P A -1
C6_4 C 0.705(4) 0.794(4) 0.6237(4) 0.075(4) Uani 0.25 1 d D U P A -1
H6A_4 H 0.6645 0.7832 0.6177 0.090 Uiso 0.25 1 calc R U P A -1
H6B_4 H 0.7148 0.8353 0.6190 0.090 Uiso 0.25 1 calc R U P A -1
B1 B 0.2500 0.7500 0.7500 0.054(3) Uiso 1 4 d DS . P . .
F2 F 0.2958(3) 0.7493(2) 0.76110(9) 0.202(4) Uani 1 1 d D . . . .
B3 B 0.2500 0.7500 0.62735(15) 0.055(2) Uiso 1 2 d DS . P . .
F3 F 0.2678(4) 0.7906(4) 0.63614(13) 0.294(6) Uani 1 1 d D . . . .
F4 F 0.2912(3) 0.7332(5) 0.61324(9) 0.246(5) Uani 1 1 d D . . . .

loop_
_atom_site_aniso_label
_atom_site_aniso_U_11
_atom_site_aniso_U_22
_atom_site_aniso_U_33
_atom_site_aniso_U_23
_atom_site_aniso_U_13
_atom_site_aniso_U_12
I1 0.1325(7) 0.1325(7) 0.0362(8) 0.000 0.000 0.000
Pd1 0.1063(7) 0.1063(7) 0.0464(8) 0.000 0.000 0.000
Pd2 0.0954(6) 0.0954(6) 0.0413(8) 0.000 0.000 0.000
Pd3 0.0861(5) 0.0861(5) 0.0356(7) 0.000 0.000 0.000
Pd4 0.1110(7) 0.1110(7) 0.0433(8) 0.000 0.000 0.000
O1_1 0.103(3) 0.140(4) 0.065(3) 0.001(2) -0.002(2) -0.021(3)
N1_1 0.119(4) 0.135(4) 0.047(3) -0.003(3) 0.003(3) -0.014(3)
C1_1 0.121(4) 0.143(5) 0.044(3) -0.006(3) 0.004(3) -0.019(4)
N2_1 0.098(3) 0.121(4) 0.052(2) 0.002(2) 0.006(2) -0.013(3)
C2_1 0.125(4) 0.140(5) 0.052(3) 0.000(3) 0.005(3) -0.018(4)
N3_1 0.093(3) 0.095(3) 0.044(2) -0.003(2) 0.002(2) 0.003(3)
C3_1 0.141(5) 0.152(5) 0.058(3) 0.008(3) 0.003(3) -0.026(4)
C4_1 0.140(5) 0.161(5) 0.064(4) 0.013(4) 0.002(4) -0.028(4)
C5_1 0.131(5) 0.155(5) 0.056(3) 0.005(4) 0.007(3) -0.023(4)
C6_1 0.131(5) 0.141(5) 0.057(3) 0.002(3) 0.001(3) -0.027(4)
C7_1 0.122(4) 0.146(5) 0.058(3) 0.002(3) 0.000(3) -0.039(4)
C8_1 0.123(4) 0.134(4) 0.052(3) 0.002(3) 0.000(3) -0.030(3)
C9_1 0.120(4) 0.135(5) 0.055(3) 0.003(3) 0.004(3) -0.024(4)
C10_1 0.105(4) 0.132(5) 0.056(3) -0.004(3) 0.006(3) -0.016(3)
C11_1 0.105(3) 0.115(4) 0.053(3) -0.002(3) 0.005(2) -0.014(3)
C12_1 0.104(3) 0.125(4) 0.053(3) 0.002(3) 0.002(2) -0.019(3)
C13_1 0.113(4) 0.131(5) 0.056(3) 0.003(3) -0.002(3) -0.031(4)
C14_1 0.101(3) 0.119(4) 0.056(3) 0.005(3) 0.004(3) -0.023(3)
C15_1 0.100(3) 0.120(4) 0.049(3) 0.001(3) 0.003(2) -0.020(3)
C16_1 0.101(3) 0.115(4) 0.053(3) -0.003(3) 0.006(2) -0.019(3)
C17_1 0.095(4) 0.125(4) 0.059(3) -0.005(3) 0.003(3) -0.012(3)
C18_1 0.098(3) 0.132(4) 0.055(3) -0.001(3) 0.003(3) -0.008(3)
C19_1 0.093(3) 0.143(5) 0.055(3) 0.007(3) 0.001(3) -0.014(3)
C20_1 0.094(4) 0.135(5) 0.058(3) 0.001(3) 0.005(3) -0.014(3)
C21_1 0.094(4) 0.130(5) 0.054(3) 0.002(3) -0.001(3) -0.010(3)
C22_1 0.093(4) 0.120(4) 0.054(3) 0.003(3) -0.001(3) -0.011(3)
C23_1 0.093(3) 0.111(4) 0.052(3) 0.003(3) 0.000(2) -0.006(3)
C24_1 0.091(3) 0.097(4) 0.048(3) -0.004(3) 0.001(2) 0.000(3)
C25_1 0.095(3) 0.118(4) 0.047(3) -0.010(3) -0.001(3) -0.005(3)
C26_1 0.097(4) 0.141(5) 0.053(3) -0.006(3) -0.003(3) -0.011(3)
C27_1 0.092(4) 0.140(5) 0.057(3) -0.003(3) 0.004(3) -0.023(3)
C28_1 0.097(4) 0.142(5) 0.059(3) 0.003(3) 0.008(3) -0.006(3)
C29_1 0.103(4) 0.165(5) 0.075(4) 0.013(4) 0.000(3) -0.019(4)
C30_1 0.120(5) 0.209(7) 0.128(6) 0.022(6) -0.010(4) -0.033(5)
C31_1 0.159(6) 0.252(8) 0.195(8) 0.020(7) -0.019(6) -0.070(6)
C32_1 0.180(8) 0.274(10) 0.256(10) 0.023(9) -0.028(7) -0.073(8)
C33_1 0.218(12) 0.275(12) 0.348(17) 0.008(11) -0.022(12) -0.086(10)
O1_2 0.098(3) 0.141(4) 0.067(3) -0.003(3) -0.001(2) 0.017(3)
N1_2 0.093(3) 0.117(4) 0.052(3) -0.003(3) 0.005(2) 0.001(3)
C1_2 0.100(4) 0.107(4) 0.051(3) 0.000(3) 0.006(3) 0.009(3)
N2_2 0.103(3) 0.211(5) 0.070(3) 0.003(3) -0.004(3) 0.017(4)
C2_2 0.107(4) 0.131(4) 0.059(3) -0.005(3) 0.003(3) 0.019(3)
N3_2 0.110(4) 0.122(4) 0.048(3) -0.001(3) -0.002(3) 0.004(3)
C3_2 0.120(4) 0.170(5) 0.066(3) -0.010(4) 0.002(3) 0.037(4)
C4_2 0.126(5) 0.164(6) 0.066(4) -0.014(4) 0.003(3) 0.036(4)
C5_2 0.116(4) 0.137(5) 0.059(3) -0.014(3) 0.001(3) 0.011(4)
C6_2 0.112(4) 0.129(5) 0.064(3) -0.006(3) -0.001(3) 0.023(4)
C7_2 0.111(4) 0.119(4) 0.067(3) -0.005(3) 0.002(3) 0.030(4)
C8_2 0.113(4) 0.116(4) 0.060(3) 0.002(3) -0.002(3) 0.025(3)
C9_2 0.111(4) 0.135(5) 0.063(3) 0.004(3) 0.004(3) 0.029(4)
C10_2 0.107(4) 0.156(5) 0.069(3) 0.009(4) 0.003(3) 0.018(4)
C11_2 0.108(4) 0.152(5) 0.063(3) 0.008(3) -0.003(3) 0.019(3)
C12_2 0.104(3) 0.123(4) 0.060(3) -0.002(3) 0.003(3) 0.018(3)
C13_2 0.103(4) 0.114(4) 0.061(3) -0.002(3) 0.001(3) 0.018(3)
C14_2 0.101(3) 0.121(4) 0.058(3) -0.001(3) -0.001(3) 0.019(3)
C15_2 0.111(4) 0.135(5) 0.062(3) -0.002(3) -0.001(3) 0.023(3)
C16_2 0.110(4) 0.185(5) 0.061(3) -0.001(3) -0.004(3) 0.019(4)
C17_2 0.115(4) 0.134(5) 0.067(3) -0.003(3) 0.003(3) 0.022(4)
C18_2 0.115(4) 0.149(5) 0.059(3) 0.004(3) -0.003(3) 0.029(4)
C19_2 0.125(4) 0.206(6) 0.061(4) 0.006(4) -0.006(3) 0.017(4)
C20_2 0.114(4) 0.224(7) 0.069(4) 0.000(4) -0.005(3) 0.010(5)
C21_2 0.123(5) 0.145(5) 0.067(3) 0.001(3) -0.001(3) 0.026(4)
C22_2 0.117(4) 0.137(5) 0.061(3) 0.001(3) -0.006(3) 0.024(4)
C23_2 0.117(4) 0.128(4) 0.062(3) -0.001(3) -0.003(3) 0.020(3)
C24_2 0.111(4) 0.112(4) 0.056(3) 0.002(3) -0.007(3) 0.013(3)
C25_2 0.124(4) 0.138(5) 0.055(3) 0.002(3) -0.002(3) 0.018(4)
C26_2 0.134(5) 0.149(5) 0.064(3) 0.005(4) -0.007(3) 0.030(4)
C27_2 0.126(5) 0.142(5) 0.065(3) 0.001(3) -0.008(3) 0.034(4)
C28_2 0.140(5) 0.302(9) 0.112(6) -0.004(6) 0.004(4) 0.033(5)
C29_2 0.204(7) 0.336(10) 0.158(8) -0.005(7) 0.007(7) 0.082(7)
C30_2 0.272(9) 0.340(11) 0.193(9) -0.019(8) -0.005(8) 0.099(8)
C31_2 0.326(11) 0.353(12) 0.211(11) -0.003(9) -0.004(10) 0.121(9)
C32_2 0.369(14) 0.348(13) 0.219(13) -0.016(10) 0.020(11) 0.118(11)
C33_2 0.45(2) 0.40(2) 0.248(16) -0.009(14) 0.029(14) 0.068(18)
Cl1_3 0.1128(17) 0.1128(17) 0.040(2) 0.000 0.000 0.000
Cl2_3 0.0974(15) 0.0974(15) 0.0396(19) 0.000 0.000 0.000
N1_4 0.101(8) 0.079(7) 0.041(5) -0.001(8) 0.000(8) 0.005(7)
C1_4 0.102(9) 0.081(8) 0.046(7) -0.003(8) 0.001(8) 0.004(7)
N2_4 0.098(8) 0.078(7) 0.044(5) -0.001(8) 0.002(8) 0.005(7)
C2_4 0.099(8) 0.078(8) 0.045(7) -0.002(8) 0.002(8) 0.006(6)
C3_4 0.102(9) 0.078(8) 0.044(7) 0.000(8) 0.001(8) 0.003(7)
C4_4 0.100(9) 0.080(8) 0.042(7) -0.001(8) 0.001(9) 0.004(7)
C5_4 0.101(9) 0.080(8) 0.041(7) -0.001(8) 0.000(8) 0.007(7)
C6_4 0.100(9) 0.083(8) 0.041(7) -0.002(8) 0.001(8) 0.007(7)
F2 0.189(6) 0.243(8) 0.175(8) -0.017(4) 0.076(5) -0.020(4)
F3 0.233(9) 0.425(18) 0.222(11) -0.016(10) 0.156(9) 0.027(11)
F4 0.195(8) 0.461(15) 0.080(5) -0.019(6) -0.006(4) 0.061(8)

loop_
_atom_type_symbol
_atom_type_description
_atom_type_scat_dispersion_real
_atom_type_scat_dispersion_imag
_atom_type_scat_source
C C 0.0015 0.0010 'International Tables Vol C Tables 4.2.6.8 and 6.1.1.4'
N N 0.0034 0.0020 'International Tables Vol C Tables 4.2.6.8 and 6.1.1.4'
O O 0.0062 0.0037 'International Tables Vol C Tables 4.2.6.8 and 6.1.1.4'
Pd Pd -1.8919 0.6722 'International Tables Vol C Tables 4.2.6.8 and 6.1.1.4'
Cl Cl 0.1026 0.1009 'International Tables Vol C Tables 4.2.6.8 and 6.1.1.4'
B B 0.0005 0.0004 'International Tables Vol C Tables 4.2.6.8 and 6.1.1.4'
F F 0.0103 0.0063 'International Tables Vol C Tables 4.2.6.8 and 6.1.1.4'
I I -0.8452 1.2180 'International Tables Vol C Tables 4.2.6.8 and 6.1.1.4'
H H 0.0000 0.0000 'International Tables Vol C Tables 4.2.6.8 and 6.1.1.4'

loop_
_geom_angle_atom_site_label_1
_geom_angle_atom_site_label_2
_geom_angle_atom_site_label_3
_geom_angle
_geom_angle_site_symmetry_1
_geom_angle_site_symmetry_3
N3_2 Pd1 N3_2 89.897(12) . 4_565
N3_2 Pd1 N3_2 89.896(12) . 3_655
N3_2 Pd1 N3_2 175.1(3) 4_565 3_655
N3_2 Pd1 N3_2 175.1(3) . 2_665
N3_2 Pd1 N3_2 89.896(12) 4_565 2_665
N3_2 Pd1 N3_2 89.896(12) 3_655 2_665
N1_2 Pd2 N1_2 176.8(3) 4_565 3_655
N1_2 Pd2 N1_2 89.955(9) 4_565 2_665
N1_2 Pd2 N1_2 89.955(8) 3_655 2_665
N1_2 Pd2 N1_2 89.956(8) 4_565 .
N1_2 Pd2 N1_2 89.955(9) 3_655 .
N1_2 Pd2 N1_2 176.8(3) 2_665 .
N3_1 Pd3 N3_1 89.966(6) 2_665 4_565
N3_1 Pd3 N3_1 89.966(6) 2_665 3_655
N3_1 Pd3 N3_1 177.2(2) 4_565 3_655
N3_1 Pd3 N3_1 177.2(2) 2_665 .
N3_1 Pd3 N3_1 89.964(7) 4_565 .
N3_1 Pd3 N3_1 89.968(7) 3_655 .
N1_1 Pd4 N1_1 175.8(3) . 2_665
N1_1 Pd4 N1_1 89.926(11) . 3_655
N1_1 Pd4 N1_1 89.925(11) 2_665 3_655
N1_1 Pd4 N1_1 89.923(11) . 4_565
N1_1 Pd4 N1_1 89.925(11) 2_665 4_565
N1_1 Pd4 N1_1 175.8(3) 3_655 4_565
C1_1 N1_1 C5_1 118.1(6) . .
C1_1 N1_1 Pd4 118.8(4) . .
C5_1 N1_1 Pd4 123.0(4) . .
N1_1 C1_1 C2_1 124.6(6) . .
N1_1 C1_1 H1_1 117.7 . .
C2_1 C1_1 H1_1 117.7 . .
C16_1 N2_1 C11_1 119.5(5) . .
C16_1 N2_1 C28_1 120.6(5) . .
C11_1 N2_1 C28_1 119.8(5) . .
C1_1 C2_1 C3_1 116.0(5) . .
C1_1 C2_1 C6_1 122.6(6) . .
C3_1 C2_1 C6_1 121.4(6) . .
C24_1 N3_1 C25_1 119.3(5) . .
C24_1 N3_1 Pd3 118.9(4) . .
C25_1 N3_1 Pd3 121.8(4) . .
C4_1 C3_1 C2_1 120.3(7) . .
C4_1 C3_1 H3_1 119.9 . .
C2_1 C3_1 H3_1 119.9 . .
C3_1 C4_1 C5_1 119.9(6) . .
C3_1 C4_1 H4_1 120.1 . .
C5_1 C4_1 H4_1 120.1 . .
N1_1 C5_1 C4_1 121.1(6) . .
N1_1 C5_1 H5_1 119.5 . .
C4_1 C5_1 H5_1 119.5 . .
C7_1 C6_1 C2_1 176.3(8) . .
C6_1 C7_1 C8_1 176.1(8) . .
C13_1 C8_1 C9_1 117.9(5) . .
C13_1 C8_1 C7_1 122.5(6) . .
C9_1 C8_1 C7_1 119.6(5) . .
C10_1 C9_1 C8_1 121.1(6) . .
C10_1 C9_1 H9_1 119.5 . .
C8_1 C9_1 H9_1 119.5 . .
C9_1 C10_1 C11_1 121.4(6) . .
C9_1 C10_1 H10_1 119.3 . .
C11_1 C10_1 H10_1 119.3 . .
N2_1 C11_1 C10_1 120.4(5) . .
N2_1 C11_1 C12_1 121.2(5) . .
C10_1 C11_1 C12_1 118.4(5) . .
C13_1 C12_1 C11_1 119.7(5) . .
C13_1 C12_1 C14_1 118.8(5) . .
C11_1 C12_1 C14_1 121.5(5) . .
C8_1 C13_1 C12_1 121.6(6) . .
C8_1 C13_1 H13_1 119.2 . .
C12_1 C13_1 H13_1 119.2 . .
O1_1 C14_1 C12_1 122.7(5) . .
O1_1 C14_1 C15_1 123.0(5) . .
C12_1 C14_1 C15_1 114.3(5) . .
C17_1 C15_1 C16_1 120.5(5) . .
C17_1 C15_1 C14_1 117.9(5) . .
C16_1 C15_1 C14_1 121.6(5) . .
C15_1 C16_1 N2_1 121.7(5) . .
C15_1 C16_1 C20_1 117.8(5) . .
N2_1 C16_1 C20_1 120.5(5) . .
C15_1 C17_1 C18_1 121.1(5) . .
C15_1 C17_1 H17_1 119.4 . .
C18_1 C17_1 H17_1 119.4 . .
C19_1 C18_1 C17_1 117.6(5) . .
C19_1 C18_1 C21_1 122.1(5) . .
C17_1 C18_1 C21_1 120.2(5) . .
C20_1 C19_1 C18_1 122.0(6) . .
C20_1 C19_1 H19_1 119.0 . .
C18_1 C19_1 H19_1 119.0 . .
C19_1 C20_1 C16_1 120.9(6) . .
C19_1 C20_1 H20_1 119.5 . .
C16_1 C20_1 H20_1 119.5 . .
C22_1 C21_1 C18_1 176.8(7) . .
C21_1 C22_1 C23_1 177.9(8) . .
C27_1 C23_1 C24_1 117.3(5) . .
C27_1 C23_1 C22_1 122.1(5) . .
C24_1 C23_1 C22_1 120.6(5) . .
N3_1 C24_1 C23_1 122.7(5) . .
N3_1 C24_1 H24_1 118.7 . .
C23_1 C24_1 H24_1 118.7 . .
N3_1 C25_1 C26_1 121.7(5) . .
N3_1 C25_1 H25_1 119.1 . .
C26_1 C25_1 H25_1 119.1 . .
C27_1 C26_1 C25_1 118.9(5) . .
C27_1 C26_1 H26_1 120.5 . .
C25_1 C26_1 H26_1 120.5 . .
C26_1 C27_1 C23_1 120.0(6) . .
C26_1 C27_1 H27_1 120.0 . .
C23_1 C27_1 H27_1 120.0 . .
N2_1 C28_1 C29_1 113.4(6) . .
N2_1 C28_1 H28A_1 108.9 . .
C29_1 C28_1 H28A_1 108.9 . .
N2_1 C28_1 H28B_1 108.9 . .
C29_1 C28_1 H28B_1 108.9 . .
H28A_1 C28_1 H28B_1 107.7 . .
C30_1 C29_1 C28_1 114.5(7) . .
C30_1 C29_1 H29A_1 108.6 . .
C28_1 C29_1 H29A_1 108.6 . .
C30_1 C29_1 H29B_1 108.6 . .
C28_1 C29_1 H29B_1 108.6 . .
H29A_1 C29_1 H29B_1 107.6 . .
C29_1 C30_1 C31_1 111.2(9) . .
C29_1 C30_1 H30A_1 109.4 . .
C31_1 C30_1 H30A_1 109.4 . .
C29_1 C30_1 H30B_1 109.4 . .
C31_1 C30_1 H30B_1 109.4 . .
H30A_1 C30_1 H30B_1 108.0 . .
C32_1 C31_1 C30_1 126.3(13) . .
C32_1 C31_1 H31A_1 105.7 . .
C30_1 C31_1 H31A_1 105.7 . .
C32_1 C31_1 H31B_1 105.7 . .
C30_1 C31_1 H31B_1 105.7 . .
H31A_1 C31_1 H31B_1 106.2 . .
C31_1 C32_1 C33_1 109.1(13) . .
C31_1 C32_1 H32A_1 109.9 . .
C33_1 C32_1 H32A_1 109.9 . .
C31_1 C32_1 H32B_1 109.9 . .
C33_1 C32_1 H32B_1 109.9 . .
H32A_1 C32_1 H32B_1 108.3 . .
C32_1 C33_1 H33A_1 109.5 . .
C32_1 C33_1 H33B_1 109.5 . .
H33A_1 C33_1 H33B_1 109.5 . .
C32_1 C33_1 H33C_1 109.5 . .
H33A_1 C33_1 H33C_1 109.5 . .
H33B_1 C33_1 H33C_1 109.5 . .
C1_2 N1_2 C5_2 119.7(5) . .
C1_2 N1_2 Pd2 119.3(4) . .
C5_2 N1_2 Pd2 121.0(4) . .
N1_2 C1_2 C2_2 122.4(5) . .
N1_2 C1_2 H1_2 118.8 . .
C2_2 C1_2 H1_2 118.8 . .
C16_2 N2_2 C11_2 121.1(5) . .
C16_2 N2_2 C28_2 119.2(6) . .
C11_2 N2_2 C28_2 119.5(6) . .
C3_2 C2_2 C1_2 118.3(5) . .
C3_2 C2_2 C6_2 122.6(6) . .
C1_2 C2_2 C6_2 119.1(5) . .
C25_2 N3_2 C24_2 117.0(6) . .
C25_2 N3_2 Pd1 124.7(4) . .
C24_2 N3_2 Pd1 118.2(4) . .
C2_2 C3_2 C4_2 119.0(6) . .
C2_2 C3_2 H3_2 120.5 . .
C4_2 C3_2 H3_2 120.5 . .
C5_2 C4_2 C3_2 119.3(6) . .
C5_2 C4_2 H4_2 120.4 . .
C3_2 C4_2 H4_2 120.4 . .
N1_2 C5_2 C4_2 121.4(6) . .
N1_2 C5_2 H5_2 119.3 . .
C4_2 C5_2 H5_2 119.3 . .
C7_2 C6_2 C2_2 177.2(9) . .
C6_2 C7_2 C8_2 175.8(9) . .
C13_2 C8_2 C9_2 118.7(5) . .
C13_2 C8_2 C7_2 120.4(6) . .
C9_2 C8_2 C7_2 120.9(5) . .
C8_2 C9_2 C10_2 120.7(6) . .
C8_2 C9_2 H9_2 119.6 . .
C10_2 C9_2 H9_2 119.6 . .
C11_2 C10_2 C9_2 120.3(6) . .
C11_2 C10_2 H10_2 119.8 . .
C9_2 C10_2 H10_2 119.8 . .
C10_2 C11_2 N2_2 121.1(6) . .
C10_2 C11_2 C12_2 118.6(5) . .
N2_2 C11_2 C12_2 120.3(5) . .
C13_2 C12_2 C11_2 120.3(5) . .
C13_2 C12_2 C14_2 118.0(5) . .
C11_2 C12_2 C14_2 121.7(5) . .
C8_2 C13_2 C12_2 121.3(6) . .
C8_2 C13_2 H13_2 119.4 . .
C12_2 C13_2 H13_2 119.4 . .
O1_2 C14_2 C15_2 122.7(5) . .
O1_2 C14_2 C12_2 122.3(5) . .
C15_2 C14_2 C12_2 114.9(5) . .
C17_2 C15_2 C16_2 119.9(5) . .
C17_2 C15_2 C14_2 119.2(5) . .
C16_2 C15_2 C14_2 120.9(5) . .
N2_2 C16_2 C20_2 121.1(6) . .
N2_2 C16_2 C15_2 121.1(5) . .
C20_2 C16_2 C15_2 117.8(6) . .
C18_2 C17_2 C15_2 121.9(6) . .
C18_2 C17_2 H17_2 119.0 . .
C15_2 C17_2 H17_2 119.0 . .
C17_2 C18_2 C19_2 117.5(5) . .
C17_2 C18_2 C21_2 122.7(6) . .
C19_2 C18_2 C21_2 119.7(6) . .
C20_2 C19_2 C18_2 121.5(6) . .
C20_2 C19_2 H19_2 119.2 . .
C18_2 C19_2 H19_2 119.2 . .
C19_2 C20_2 C16_2 121.3(7) . .
C19_2 C20_2 H20_2 119.3 . .
C16_2 C20_2 H20_2 119.3 . .
C22_2 C21_2 C18_2 174.3(9) . .
C21_2 C22_2 C23_2 179.3(8) . .
C24_2 C23_2 C27_2 117.3(5) . .
C24_2 C23_2 C22_2 121.1(6) . .
C27_2 C23_2 C22_2 121.6(6) . .
N3_2 C24_2 C23_2 123.9(5) . .
N3_2 C24_2 H24_2 118.0 . .
C23_2 C24_2 H24_2 118.0 . .
N3_2 C25_2 C26_2 123.9(6) . .
N3_2 C25_2 H25_2 118.1 . .
C26_2 C25_2 H25_2 118.1 . .
C27_2 C26_2 C25_2 117.5(6) . .
C27_2 C26_2 H26_2 121.2 . .
C25_2 C26_2 H26_2 121.2 . .
C26_2 C27_2 C23_2 120.3(6) . .
C26_2 C27_2 H27_2 119.9 . .
C23_2 C27_2 H27_2 119.9 . .
N2_2 C28_2 C29_2 113.8(10) . .
N2_2 C28_2 H28A_2 108.8 . .
C29_2 C28_2 H28A_2 108.8 . .
N2_2 C28_2 H28B_2 108.8 . .
C29_2 C28_2 H28B_2 108.8 . .
H28A_2 C28_2 H28B_2 107.7 . .
C30_2 C29_2 C28_2 122.0(12) . .
C30_2 C29_2 H29A_2 106.8 . .
C28_2 C29_2 H29A_2 106.8 . .
C30_2 C29_2 H29B_2 106.8 . .
C28_2 C29_2 H29B_2 106.8 . .
H29A_2 C29_2 H29B_2 106.7 . .
C29_2 C30_2 C31_2 119.1(14) . .
C29_2 C30_2 H30A_2 107.5 . .
C31_2 C30_2 H30A_2 107.5 . .
C29_2 C30_2 H30B_2 107.5 . .
C31_2 C30_2 H30B_2 107.5 . .
H30A_2 C30_2 H30B_2 107.0 . .
C30_2 C31_2 C32_2 112.5(15) . .
C30_2 C31_2 H31A_2 109.1 . .
C32_2 C31_2 H31A_2 109.1 . .
C30_2 C31_2 H31B_2 109.1 . .
C32_2 C31_2 H31B_2 109.1 . .
H31A_2 C31_2 H31B_2 107.8 . .
C31_2 C32_2 C33_2 116(2) . .
C31_2 C32_2 H32A_2 108.2 . .
C33_2 C32_2 H32A_2 108.2 . .
C31_2 C32_2 H32B_2 108.2 . .
C33_2 C32_2 H32B_2 108.2 . .
H32A_2 C32_2 H32B_2 107.3 . .
C32_2 C33_2 H33A_2 109.5 . .
C32_2 C33_2 H33B_2 109.5 . .
H33A_2 C33_2 H33B_2 109.5 . .
C32_2 C33_2 H33C_2 109.5 . .
H33A_2 C33_2 H33C_2 109.5 . .
H33B_2 C33_2 H33C_2 109.5 . .
C1_4 N1_4 C5_4 108.9(14) . .
C1_4 N1_4 C3_4 108.9(15) . .
C5_4 N1_4 C3_4 107.4(13) . .
N1_4 C1_4 C2_4 110.6(11) . .
N1_4 C1_4 H1A_4 109.5 . .
C2_4 C1_4 H1A_4 109.5 . .
N1_4 C1_4 H1B_4 109.5 . .
C2_4 C1_4 H1B_4 109.5 . .
H1A_4 C1_4 H1B_4 108.1 . .
C4_4 N2_4 C6_4 106.4(13) . .
C4_4 N2_4 C2_4 107.9(14) . .
C6_4 N2_4 C2_4 107.1(14) . .
N2_4 C2_4 C1_4 111.7(12) . .
N2_4 C2_4 H2A_4 109.3 . .
C1_4 C2_4 H2A_4 109.3 . .
N2_4 C2_4 H2B_4 109.3 . .
C1_4 C2_4 H2B_4 109.3 . .
H2A_4 C2_4 H2B_4 107.9 . .
N1_4 C3_4 C4_4 109.6(12) . .
N1_4 C3_4 H3A_4 109.7 . .
C4_4 C3_4 H3A_4 109.7 . .
N1_4 C3_4 H3B_4 109.7 . .
C4_4 C3_4 H3B_4 109.7 . .
H3A_4 C3_4 H3B_4 108.2 . .
N2_4 C4_4 C3_4 112.7(12) . .
N2_4 C4_4 H4A_4 109.0 . .
C3_4 C4_4 H4A_4 109.0 . .
N2_4 C4_4 H4B_4 109.0 . .
C3_4 C4_4 H4B_4 109.0 . .
H4A_4 C4_4 H4B_4 107.8 . .
N1_4 C5_4 C6_4 110.0(12) . .
N1_4 C5_4 H5A_4 109.7 . .
C6_4 C5_4 H5A_4 109.7 . .
N1_4 C5_4 H5B_4 109.7 . .
C6_4 C5_4 H5B_4 109.7 . .
H5A_4 C5_4 H5B_4 108.2 . .
N2_4 C6_4 C5_4 112.0(12) . .
N2_4 C6_4 H6A_4 109.2 . .
C5_4 C6_4 H6A_4 109.2 . .
N2_4 C6_4 H6B_4 109.2 . .
C5_4 C6_4 H6B_4 109.2 . .
H6A_4 C6_4 H6B_4 107.9 . .
F2 B1 F2 107.3(5) . 8_666
F2 B1 F2 111.4(5) . 2_565
F2 B1 F2 109.8(5) 8_666 2_565
F2 B1 F2 109.8(5) . 7_456
F2 B1 F2 111.4(5) 8_666 7_456
F2 B1 F2 107.3(5) 2_565 7_456
F3 B3 F3 121.7(11) . 2_565
F3 B3 F4 109.9(6) . 2_565
F3 B3 F4 108.0(5) 2_565 2_565
F3 B3 F4 108.0(5) . .
F3 B3 F4 109.9(6) 2_565 .
F4 B3 F4 96.5(8) 2_565 .

loop_
_geom_bond_atom_site_label_1
_geom_bond_atom_site_label_2
_geom_bond_distance
_geom_bond_site_symmetry_2
Pd1 N3_2 2.030(5) .
Pd1 N3_2 2.030(5) 4_565
Pd1 N3_2 2.030(5) 3_655
Pd1 N3_2 2.030(5) 2_665
Pd2 N1_2 2.035(5) 4_565
Pd2 N1_2 2.035(5) 3_655
Pd2 N1_2 2.035(5) 2_665
Pd2 N1_2 2.035(5) .
Pd3 N3_1 2.039(5) 2_665
Pd3 N3_1 2.039(5) 4_565
Pd3 N3_1 2.039(5) 3_655
Pd3 N3_1 2.039(5) .
Pd4 N1_1 2.028(6) .
Pd4 N1_1 2.028(6) 2_665
Pd4 N1_1 2.028(6) 3_655
Pd4 N1_1 2.028(6) 4_565
O1_1 C14_1 1.229(7) .
N1_1 C1_1 1.339(6) .
N1_1 C5_1 1.344(6) .
C1_1 C2_1 1.377(7) .
C1_1 H1_1 0.9500 .
N2_1 C16_1 1.396(6) .
N2_1 C11_1 1.396(6) .
N2_1 C28_1 1.463(7) .
C2_1 C3_1 1.398(7) .
C2_1 C6_1 1.434(6) .
N3_1 C24_1 1.329(6) .
N3_1 C25_1 1.338(6) .
C3_1 C4_1 1.360(7) .
C3_1 H3_1 0.9500 .
C4_1 C5_1 1.383(9) .
C4_1 H4_1 0.9500 .
C5_1 H5_1 0.9500 .
C6_1 C7_1 1.189(6) .
C7_1 C8_1 1.438(6) .
C8_1 C13_1 1.382(6) .
C8_1 C9_1 1.415(7) .
C9_1 C10_1 1.358(7) .
C9_1 H9_1 0.9500 .
C10_1 C11_1 1.400(6) .
C10_1 H10_1 0.9500 .
C11_1 C12_1 1.405(7) .
C12_1 C13_1 1.398(7) .
C12_1 C14_1 1.472(7) .
C13_1 H13_1 0.9500 .
C14_1 C15_1 1.473(7) .
C15_1 C17_1 1.387(7) .
C15_1 C16_1 1.393(7) .
C16_1 C20_1 1.400(6) .
C17_1 C18_1 1.401(6) .
C17_1 H17_1 0.9500 .
C18_1 C19_1 1.373(7) .
C18_1 C21_1 1.441(6) .
C19_1 C20_1 1.373(6) .
C19_1 H19_1 0.9500 .
C20_1 H20_1 0.9500 .
C21_1 C22_1 1.183(6) .
C22_1 C23_1 1.435(6) .
C23_1 C27_1 1.388(7) .
C23_1 C24_1 1.393(7) .
C24_1 H24_1 0.9500 .
C25_1 C26_1 1.381(8) .
C25_1 H25_1 0.9500 .
C26_1 C27_1 1.373(7) .
C26_1 H26_1 0.9500 .
C27_1 H27_1 0.9500 .
C28_1 C29_1 1.512(9) .
C28_1 H28A_1 0.9900 .
C28_1 H28B_1 0.9900 .
C29_1 C30_1 1.510(9) .
C29_1 H29A_1 0.9900 .
C29_1 H29B_1 0.9900 .
C30_1 C31_1 1.511(12) .
C30_1 H30A_1 0.9900 .
C30_1 H30B_1 0.9900 .
C31_1 C32_1 1.474(13) .
C31_1 H31A_1 0.9900 .
C31_1 H31B_1 0.9900 .
C32_1 C33_1 1.575(16) .
C32_1 H32A_1 0.9900 .
C32_1 H32B_1 0.9900 .
C33_1 H33A_1 0.9800 .
C33_1 H33B_1 0.9800 .
C33_1 H33C_1 0.9800 .
O1_2 C14_2 1.233(6) .
N1_2 C1_2 1.328(6) .
N1_2 C5_2 1.341(6) .
C1_2 C2_2 1.399(7) .
C1_2 H1_2 0.9500 .
N2_2 C16_2 1.390(7) .
N2_2 C11_2 1.396(7) .
N2_2 C28_2 1.479(9) .
C2_2 C3_2 1.377(7) .
C2_2 C6_2 1.434(6) .
N3_2 C25_2 1.336(6) .
N3_2 C24_2 1.342(6) .
C3_2 C4_2 1.398(7) .
C3_2 H3_2 0.9500 .
C4_2 C5_2 1.381(8) .
C4_2 H4_2 0.9500 .
C5_2 H5_2 0.9500 .
C6_2 C7_2 1.189(6) .
C7_2 C8_2 1.438(6) .
C8_2 C13_2 1.386(6) .
C8_2 C9_2 1.387(7) .
C9_2 C10_2 1.403(7) .
C9_2 H9_2 0.9500 .
C10_2 C11_2 1.393(7) .
C10_2 H10_2 0.9500 .
C11_2 C12_2 1.400(7) .
C12_2 C13_2 1.391(7) .
C12_2 C14_2 1.480(7) .
C13_2 H13_2 0.9500 .
C14_2 C15_2 1.470(7) .
C15_2 C17_2 1.390(7) .
C15_2 C16_2 1.406(7) .
C16_2 C20_2 1.393(7) .
C17_2 C18_2 1.387(6) .
C17_2 H17_2 0.9500 .
C18_2 C19_2 1.389(8) .
C18_2 C21_2 1.442(6) .
C19_2 C20_2 1.373(7) .
C19_2 H19_2 0.9500 .
C20_2 H20_2 0.9500 .
C21_2 C22_2 1.190(6) .
C22_2 C23_2 1.439(6) .
C23_2 C24_2 1.380(7) .
C23_2 C27_2 1.400(7) .
C24_2 H24_2 0.9500 .
C25_2 C26_2 1.396(8) .
C25_2 H25_2 0.9500 .
C26_2 C27_2 1.369(7) .
C26_2 H26_2 0.9500 .
C27_2 H27_2 0.9500 .
C28_2 C29_2 1.483(11) .
C28_2 H28A_2 0.9900 .
C28_2 H28B_2 0.9900 .
C29_2 C30_2 1.476(12) .
C29_2 H29A_2 0.9900 .
C29_2 H29B_2 0.9900 .
C30_2 C31_2 1.536(13) .
C30_2 H30A_2 0.9900 .
C30_2 H30B_2 0.9900 .
C31_2 C32_2 1.546(15) .
C31_2 H31A_2 0.9900 .
C31_2 H31B_2 0.9900 .
C32_2 C33_2 1.550(17) .
C32_2 H32A_2 0.9900 .
C32_2 H32B_2 0.9900 .
C33_2 H33A_2 0.9800 .
C33_2 H33B_2 0.9800 .
C33_2 H33C_2 0.9800 .
N1_4 C1_4 1.477(14) .
N1_4 C5_4 1.478(14) .
N1_4 C3_4 1.480(14) .
C1_4 C2_4 1.529(16) .
C1_4 H1A_4 0.9900 .
C1_4 H1B_4 0.9900 .
N2_4 C4_4 1.476(14) .
N2_4 C6_4 1.478(14) .
N2_4 C2_4 1.481(14) .
C2_4 H2A_4 0.9900 .
C2_4 H2B_4 0.9900 .
C3_4 C4_4 1.527(16) .
C3_4 H3A_4 0.9900 .
C3_4 H3B_4 0.9900 .
C4_4 H4A_4 0.9900 .
C4_4 H4B_4 0.9900 .
C5_4 C6_4 1.534(16) .
C5_4 H5A_4 0.9900 .
C5_4 H5B_4 0.9900 .
C6_4 H6A_4 0.9900 .
C6_4 H6B_4 0.9900 .
B1 F2 1.222(6) .
B1 F2 1.222(6) 8_666
B1 F2 1.222(6) 2_565
B1 F2 1.222(6) 7_456
B3 F3 1.120(8) .
B3 F3 1.120(8) 2_565
B3 F4 1.315(8) 2_565
B3 F4 1.315(8) .

loop_
_geom_torsion_atom_site_label_1
_geom_torsion_atom_site_label_2
_geom_torsion_atom_site_label_3
_geom_torsion_atom_site_label_4
_geom_torsion
C5_1 N1_1 C1_1 C2_1 -1.6(11)
Pd4 N1_1 C1_1 C2_1 176.8(6)
N1_1 C1_1 C2_1 C3_1 1.6(10)
N1_1 C1_1 C2_1 C6_1 179.8(8)
C1_1 C2_1 C3_1 C4_1 -0.9(10)
C6_1 C2_1 C3_1 C4_1 -179.1(8)
C2_1 C3_1 C4_1 C5_1 0.2(11)
C1_1 N1_1 C5_1 C4_1 0.8(11)
Pd4 N1_1 C5_1 C4_1 -177.5(6)
C3_1 C4_1 C5_1 N1_1 -0.1(12)
C13_1 C8_1 C9_1 C10_1 -0.4(10)
C7_1 C8_1 C9_1 C10_1 -178.1(7)
C8_1 C9_1 C10_1 C11_1 0.8(10)
C16_1 N2_1 C11_1 C10_1 -175.0(6)
C28_1 N2_1 C11_1 C10_1 2.3(8)
C16_1 N2_1 C11_1 C12_1 4.1(8)
C28_1 N2_1 C11_1 C12_1 -178.7(6)
C9_1 C10_1 C11_1 N2_1 178.7(6)
C9_1 C10_1 C11_1 C12_1 -0.4(9)
N2_1 C11_1 C12_1 C13_1 -179.6(6)
C10_1 C11_1 C12_1 C13_1 -0.5(8)
N2_1 C11_1 C12_1 C14_1 -2.0(8)
C10_1 C11_1 C12_1 C14_1 177.1(6)
C9_1 C8_1 C13_1 C12_1 -0.5(9)
C7_1 C8_1 C13_1 C12_1 177.2(7)
C11_1 C12_1 C13_1 C8_1 0.9(9)
C14_1 C12_1 C13_1 C8_1 -176.7(6)
C13_1 C12_1 C14_1 O1_1 -2.4(9)
C11_1 C12_1 C14_1 O1_1 -179.9(7)
C13_1 C12_1 C14_1 C15_1 177.1(6)
C11_1 C12_1 C14_1 C15_1 -0.5(8)
O1_1 C14_1 C15_1 C17_1 -0.2(9)
C12_1 C14_1 C15_1 C17_1 -179.6(6)
O1_1 C14_1 C15_1 C16_1 -179.5(7)
C12_1 C14_1 C15_1 C16_1 1.1(8)
C17_1 C15_1 C16_1 N2_1 -178.4(6)
C14_1 C15_1 C16_1 N2_1 0.9(8)
C17_1 C15_1 C16_1 C20_1 -0.1(8)
C14_1 C15_1 C16_1 C20_1 179.2(6)
C11_1 N2_1 C16_1 C15_1 -3.5(8)
C28_1 N2_1 C16_1 C15_1 179.2(6)
C11_1 N2_1 C16_1 C20_1 178.3(6)
C28_1 N2_1 C16_1 C20_1 1.0(8)
C16_1 C15_1 C17_1 C18_1 2.2(9)
C14_1 C15_1 C17_1 C18_1 -177.1(6)
C15_1 C17_1 C18_1 C19_1 -2.4(9)
C15_1 C17_1 C18_1 C21_1 175.9(6)
C17_1 C18_1 C19_1 C20_1 0.6(10)
C21_1 C18_1 C19_1 C20_1 -177.7(7)
C18_1 C19_1 C20_1 C16_1 1.4(10)
C15_1 C16_1 C20_1 C19_1 -1.7(9)
N2_1 C16_1 C20_1 C19_1 176.6(6)
C25_1 N3_1 C24_1 C23_1 -0.2(9)
Pd3 N3_1 C24_1 C23_1 -179.7(5)
C27_1 C23_1 C24_1 N3_1 -0.5(9)
C22_1 C23_1 C24_1 N3_1 -178.5(6)
C24_1 N3_1 C25_1 C26_1 -0.2(9)
Pd3 N3_1 C25_1 C26_1 179.3(5)
N3_1 C25_1 C26_1 C27_1 1.3(10)
C25_1 C26_1 C27_1 C23_1 -2.0(10)
C24_1 C23_1 C27_1 C26_1 1.6(9)
C22_1 C23_1 C27_1 C26_1 179.6(7)
C16_1 N2_1 C28_1 C29_1 85.4(7)
C11_1 N2_1 C28_1 C29_1 -91.8(7)
N2_1 C28_1 C29_1 C30_1 -177.0(7)
C28_1 C29_1 C30_1 C31_1 -174.7(9)
C29_1 C30_1 C31_1 C32_1 -176.1(13)
C30_1 C31_1 C32_1 C33_1 171.6(14)
C5_2 N1_2 C1_2 C2_2 1.3(10)
Pd2 N1_2 C1_2 C2_2 -179.9(5)
N1_2 C1_2 C2_2 C3_2 -0.7(10)
N1_2 C1_2 C2_2 C6_2 179.8(7)
C1_2 C2_2 C3_2 C4_2 -0.1(10)
C6_2 C2_2 C3_2 C4_2 179.4(8)
C2_2 C3_2 C4_2 C5_2 0.3(11)
C1_2 N1_2 C5_2 C4_2 -1.1(10)
Pd2 N1_2 C5_2 C4_2 -179.8(6)
C3_2 C4_2 C5_2 N1_2 0.3(12)
C13_2 C8_2 C9_2 C10_2 1.5(9)
C7_2 C8_2 C9_2 C10_2 -175.9(7)
C8_2 C9_2 C10_2 C11_2 -2.2(10)
C9_2 C10_2 C11_2 N2_2 -179.5(7)
C9_2 C10_2 C11_2 C12_2 1.7(9)
C16_2 N2_2 C11_2 C10_2 178.9(7)
C28_2 N2_2 C11_2 C10_2 4.0(11)
C16_2 N2_2 C11_2 C12_2 -2.3(9)
C28_2 N2_2 C11_2 C12_2 -177.2(8)
C10_2 C11_2 C12_2 C13_2 -0.5(9)
N2_2 C11_2 C12_2 C13_2 -179.3(6)
C10_2 C11_2 C12_2 C14_2 179.3(7)
N2_2 C11_2 C12_2 C14_2 0.4(9)
C9_2 C8_2 C13_2 C12_2 -0.3(9)
C7_2 C8_2 C13_2 C12_2 177.1(6)
C11_2 C12_2 C13_2 C8_2 -0.2(9)
C14_2 C12_2 C13_2 C8_2 -180.0(6)
C13_2 C12_2 C14_2 O1_2 4.6(9)
C11_2 C12_2 C14_2 O1_2 -175.2(7)
C13_2 C12_2 C14_2 C15_2 -179.4(6)
C11_2 C12_2 C14_2 C15_2 0.9(8)
O1_2 C14_2 C15_2 C17_2 -5.5(10)
C12_2 C14_2 C15_2 C17_2 178.4(6)
O1_2 C14_2 C15_2 C16_2 175.6(7)
C12_2 C14_2 C15_2 C16_2 -0.5(8)
C11_2 N2_2 C16_2 C20_2 -176.1(7)
C28_2 N2_2 C16_2 C20_2 -1.2(11)
C11_2 N2_2 C16_2 C15_2 2.7(10)
C28_2 N2_2 C16_2 C15_2 177.6(9)
C17_2 C15_2 C16_2 N2_2 179.8(7)
C14_2 C15_2 C16_2 N2_2 -1.3(9)
C17_2 C15_2 C16_2 C20_2 -1.4(9)
C14_2 C15_2 C16_2 C20_2 177.5(7)
C16_2 C15_2 C17_2 C18_2 0.6(10)
C14_2 C15_2 C17_2 C18_2 -178.3(6)
C15_2 C17_2 C18_2 C19_2 -0.2(10)
C15_2 C17_2 C18_2 C21_2 179.5(7)
C17_2 C18_2 C19_2 C20_2 0.4(11)
C21_2 C18_2 C19_2 C20_2 -179.2(8)
C18_2 C19_2 C20_2 C16_2 -1.2(13)
N2_2 C16_2 C20_2 C19_2 -179.5(8)
C15_2 C16_2 C20_2 C19_2 1.7(11)
C25_2 N3_2 C24_2 C23_2 1.3(10)
Pd1 N3_2 C24_2 C23_2 -178.1(5)
C27_2 C23_2 C24_2 N3_2 -0.1(10)
C22_2 C23_2 C24_2 N3_2 177.7(7)
C24_2 N3_2 C25_2 C26_2 -1.2(11)
Pd1 N3_2 C25_2 C26_2 178.2(6)
N3_2 C25_2 C26_2 C27_2 -0.2(11)
C25_2 C26_2 C27_2 C23_2 1.5(11)
C24_2 C23_2 C27_2 C26_2 -1.4(10)
C22_2 C23_2 C27_2 C26_2 -179.1(8)
C16_2 N2_2 C28_2 C29_2 -81.3(11)
C11_2 N2_2 C28_2 C29_2 93.7(11)
N2_2 C28_2 C29_2 C30_2 -63.8(18)
C28_2 C29_2 C30_2 C31_2 -172.8(16)
C29_2 C30_2 C31_2 C32_2 170.5(18)
C30_2 C31_2 C32_2 C33_2 -72(3)
C5_4 N1_4 C1_4 C2_4 -59(5)
C3_4 N1_4 C1_4 C2_4 58(5)
C4_4 N2_4 C2_4 C1_4 -57(5)
C6_4 N2_4 C2_4 C1_4 57(5)
N1_4 C1_4 C2_4 N2_4 1(9)
C1_4 N1_4 C3_4 C4_4 -59(6)
C5_4 N1_4 C3_4 C4_4 59(6)
C6_4 N2_4 C4_4 C3_4 -59(6)
C2_4 N2_4 C4_4 C3_4 56(6)
N1_4 C3_4 C4_4 N2_4 2(10)
C1_4 N1_4 C5_4 C6_4 57(6)
C3_4 N1_4 C5_4 C6_4 -61(6)
C4_4 N2_4 C6_4 C5_4 56(6)
C2_4 N2_4 C6_4 C5_4 -59(6)
N1_4 C5_4 C6_4 N2_4 3(10)
